data_1509506
loop_
_publ_author_name
'Brec, R.'
'Ouvrard, G.'

_publ_section_title
;
 Modification of the cationic ordering with respect to the chalcogen in
 the layered M M' P2 X6 phases. Synthesis and structure of two-dimensional
 Ag V P2 Se6
;
_journal_name_full 'Materials Research Bulletin'
_journal_page_first 1199
_journal_page_last 1209
_journal_paper_doi 10.1016/0025-5408(88)90212-7
_journal_volume 23
_journal_year 1988
_chemical_formula_sum 'Ag P2 Se6 V'
_chemical_name_systematic 'Ag V (P Se3)2'
_space_group_IT_number 5
_symmetry_space_group_name_Hall 'C 2y'
_symmetry_space_group_name_H-M 'C 1 2 1'
_cell_angle_alpha 90
_cell_angle_beta 106.82
_cell_angle_gamma 90
_cell_formula_units_Z 2
_cell_length_a 6.3399
_cell_length_b 11.02
_cell_length_c 6.9819
_cell_volume 466.927
_citation_journal_id_ASTM MRBUAC
_cod_data_source_file silver1-2_490.cif
_cod_data_source_block Ag1P2Se6V1
_cod_original_cell_volume 466.9268
_cod_original_formula_sum 'Ag1 P2 Se6 V1'
_cod_database_code 1509506

loop_
_symmetry_equiv_pos_as_xyz
x,y,z
-x,y,-z
x+1/2,y+1/2,z
-x+1/2,y+1/2,-z

loop_
_atom_site_label
_atom_site_type_symbol
_atom_site_fract_x
_atom_site_fract_y
_atom_site_fract_z
_atom_site_occupancy
_atom_site_U_iso_or_equiv
V1 V 0 0.327 0 1 0.0
Se1 Se 0.7169 0.6703 0.2598 1 0.0
Ag1 Ag 0 0.668 0 1 0.0
Se3 Se 0.2469 0.4762 0.2516 1 0.0
P1 P 0.0511 0 0.1646 1 0.0
Se2 Se 0.7248 0.8393 0.7453 1 0.0
